data_4036499
loop_
_publ_author_name
'Chen, Lin'
'Wu, Zhi-Jun'
'Zhang, Ming-Liang'
'Yue, Deng-Feng'
'Zhang, Xiao-Mei'
'Xu, Xiao-Ying'
'Yuan, Wei-Cheng'

_publ_section_title
;
 Organocatalytic Asymmetric Michael/Cyclization Cascade Reactions of
 3-Hydroxyoxindoles/3-Aminooxindoles with \a,\b-Unsaturated Acyl
 Phosphonates for the Construction of Spirocyclic
 Oxindole-\g-lactones/lactams.
;
_journal_issue 24
_journal_name_full 'The Journal of organic chemistry'
_journal_page_first 12668
_journal_page_last 12675
_journal_paper_doi 10.1021/acs.joc.5b02253
_journal_volume 80
_journal_year 2015
_chemical_absolute_configuration ad
_chemical_formula_sum 'C13 H12 Br N O3'
_chemical_formula_weight 310.15
_space_group_crystal_system orthorhombic
_space_group_IT_number 19
_space_group_name_Hall 'P 2ac 2ab'
_space_group_name_H-M_alt 'P 21 21 21'
_atom_sites_solution_hydrogens geom
_audit_creation_method SHELXL-2013
_cell_angle_alpha 90
_cell_angle_beta 90
_cell_angle_gamma 90
_cell_formula_units_Z 4
_cell_length_a 9.5256(7)
_cell_length_b 9.8263(10)
_cell_length_c 14.0527(11)
_cell_measurement_reflns_used 2001
_cell_measurement_temperature 290(2)
_cell_measurement_theta_max 21.6140
_cell_measurement_theta_min 4.1410
_cell_volume 1315.35(19)
_computing_cell_refinement 'CrysAlisPro (Agilent Technologies)'
_computing_data_collection 'CrysAlisPro (Agilent Technologies)'
_computing_data_reduction 'CrysAlisPro (Agilent Technologies)'
_computing_molecular_graphics 'Ortep-3 (L. J. Farrugia, 2001)'
_computing_publication_material SHELXL-2013
_computing_structure_refinement 'SHELXL-2013 (Sheldrick, 2013)'
_computing_structure_solution 'SHELXS-97 (Sheldrick, 1997)'
_diffrn_ambient_temperature 290(2)
_diffrn_detector_area_resol_mean 15.9149
_diffrn_measured_fraction_theta_full 0.996
_diffrn_measured_fraction_theta_max 0.917
_diffrn_measurement_device_type 'Gemini S Ultra, Agilent Technologies'
_diffrn_measurement_method '\w scans'
_diffrn_radiation_type MoK\a
_diffrn_radiation_wavelength 0.71073
_diffrn_reflns_av_R_equivalents 0.0824
_diffrn_reflns_av_unetI/netI 0.0793
_diffrn_reflns_Laue_measured_fraction_full 0.996
_diffrn_reflns_Laue_measured_fraction_max 0.917
_diffrn_reflns_limit_h_max 11
_diffrn_reflns_limit_h_min -12
_diffrn_reflns_limit_k_max 12
_diffrn_reflns_limit_k_min -12
_diffrn_reflns_limit_l_max 19
_diffrn_reflns_limit_l_min -17
_diffrn_reflns_number 11571
_diffrn_reflns_point_group_measured_fraction_full 0.997
_diffrn_reflns_point_group_measured_fraction_max 0.892
_diffrn_reflns_theta_full 25.242
_diffrn_reflns_theta_max 29.205
_diffrn_reflns_theta_min 3.565
_diffrn_source 'Enhance (Mo) X-ray Source'
_exptl_absorpt_coefficient_mu 3.124
_exptl_absorpt_correction_T_max 1.00000
_exptl_absorpt_correction_T_min 0.48538
_exptl_absorpt_correction_type multi-scan
_exptl_absorpt_process_details
;
CrysAlisPro, Agilent Technologies,
Version 1.171.37.35 (release 13-08-2014 CrysAlis171 .NET)
(compiled Aug 13 2014,18:06:01)
Empirical absorption correction using spherical harmonics,
 implemented in SCALE3 ABSPACK scaling algorithm.
;
_exptl_crystal_colour colorless
_exptl_crystal_density_diffrn 1.566
_exptl_crystal_description block
_exptl_crystal_F_000 624
_exptl_crystal_size_max 0.420
_exptl_crystal_size_mid 0.400
_exptl_crystal_size_min 0.390
_refine_diff_density_max 0.835
_refine_diff_density_min -0.530
_refine_diff_density_rms 0.178
_refine_ls_abs_structure_details
;
 Flack x determined using 636 quotients [(I+)-(I-)]/[(I+)+(I-)]
 (Parsons and Flack (2004), Acta Cryst. A60, s61).
;
_refine_ls_abs_structure_Flack 0.004(11)
_refine_ls_extinction_coef 0.037(5)
_refine_ls_extinction_expression Fc^*^=kFc[1+0.001xFc^2^\l^3^/sin(2\q)]^-1/4^
_refine_ls_extinction_method SHELXL
_refine_ls_goodness_of_fit_ref 1.083
_refine_ls_hydrogen_treatment constr
_refine_ls_matrix_type full
_refine_ls_number_parameters 164
_refine_ls_number_reflns 3182
_refine_ls_number_restraints 0
_refine_ls_restrained_S_all 1.083
_refine_ls_R_factor_all 0.1078
_refine_ls_R_factor_gt 0.0590
_refine_ls_shift/su_max 0.001
_refine_ls_shift/su_mean 0.000
_refine_ls_structure_factor_coef Fsqd
_refine_ls_weighting_details 'w=1/[\s^2^(Fo^2^)+(0.0771P)^2^] where P=(Fo^2^+2Fc^2^)/3'
_refine_ls_weighting_scheme calc
_refine_ls_wR_factor_gt 0.1325
_refine_ls_wR_factor_ref 0.1715
_reflns_Friedel_coverage 0.698
_reflns_Friedel_fraction_full 0.999
_reflns_Friedel_fraction_max 0.858
_reflns_number_gt 1986
_reflns_number_total 3182
_reflns_threshold_expression 'I > 2\s(I)'
_cod_data_source_file jo5b02253_si_002.cif
_cod_data_source_block shelxl
_cod_database_code 4036499
_shelx_space_group_comment
;
The symmetry employed for this shelxl refinement is uniquely defined
by the following loop, which should always be used as a source of
symmetry information in preference to the above space-group names.
They are only intended as comments.
;
_shelx_estimated_absorpt_t_min 0.354
_shelx_estimated_absorpt_t_max 0.375
_shelxl_version_number 2013-4

loop_
_space_group_symop_operation_xyz
'x, y, z'
'-x+1/2, -y, z+1/2'
'x+1/2, -y+1/2, -z'
'-x, y+1/2, -z+1/2'

loop_
_atom_site_label
_atom_site_type_symbol
_atom_site_fract_x
_atom_site_fract_y
_atom_site_fract_z
_atom_site_U_iso_or_equiv
_atom_site_adp_type
_atom_site_occupancy
_atom_site_site_symmetry_order
_atom_site_calc_flag
_atom_site_refinement_flags_posn
_atom_site_refinement_flags_adp
Br1 Br 1.01618(10) 1.32607(10) 0.78249(8) 0.0792(5) Uani 1 1 d . .
O2 O 0.5363(5) 0.9613(5) 0.7107(3) 0.0454(11) Uani 1 1 d . .
O1 O 0.4451(6) 0.7954(5) 0.8704(4) 0.0604(15) Uani 1 1 d . .
O3 O 0.3662(7) 0.9542(8) 0.6034(4) 0.0739(18) Uani 1 1 d . .
C6 C 0.7764(7) 1.1560(7) 0.7915(5) 0.0477(16) Uani 1 1 d . .
H6 H 0.7444 1.2057 0.7395 0.057 Uiso 1 1 calc R U
C9 C 0.4342(8) 1.1069(8) 0.8258(5) 0.0472(17) Uani 1 1 d . .
H9 H 0.4671 1.1961 0.8039 0.057 Uiso 1 1 calc R U
C7 C 0.5536(7) 1.0037(7) 0.8079(4) 0.0408(16) Uani 1 1 d . .
N1 N 0.6506(7) 0.8779(6) 0.9333(4) 0.0538(17) Uani 1 1 d . .
C11 C 0.4028(8) 0.9877(8) 0.6803(5) 0.0499(18) Uani 1 1 d . .
C2 C 0.9558(8) 1.1116(8) 0.9093(5) 0.0538(19) Uani 1 1 d . .
H2 H 1.0433 1.1321 0.9349 0.065 Uiso 1 1 calc R U
C5 C 0.6970(8) 1.0530(7) 0.8302(5) 0.0422(16) Uani 1 1 d . .
C4 C 0.7465(8) 0.9793(7) 0.9091(5) 0.0464(17) Uani 1 1 d . .
C8 C 0.5388(8) 0.8779(7) 0.8731(5) 0.0475(18) Uani 1 1 d . .
C10 C 0.3249(9) 1.0596(9) 0.7575(5) 0.057(2) Uani 1 1 d . .
H10A H 0.2730 1.1363 0.7320 0.068 Uiso 1 1 calc R U
H10B H 0.2596 0.9983 0.7886 0.068 Uiso 1 1 calc R U
C3 C 0.8741(9) 1.0075(8) 0.9490(5) 0.057(2) Uani 1 1 d . .
H3 H 0.9060 0.9586 1.0014 0.069 Uiso 1 1 calc R U
C1 C 0.9061(7) 1.1832(8) 0.8327(5) 0.0502(17) Uani 1 1 d . .
C13 C 0.3891(10) 1.1222(11) 0.9288(6) 0.072(3) Uani 1 1 d . .
H13A H 0.4674 1.1528 0.9662 0.108 Uiso 1 1 calc R U
H13B H 0.3572 1.0359 0.9525 0.108 Uiso 1 1 calc R U
H13C H 0.3144 1.1874 0.9330 0.108 Uiso 1 1 calc R U
C12 C 0.6679(12) 0.7815(11) 1.0108(6) 0.091(4) Uani 1 1 d . .
H12A H 0.7534 0.8009 1.0443 0.136 Uiso 1 1 calc R U
H12B H 0.6717 0.6908 0.9856 0.136 Uiso 1 1 calc R U
H12C H 0.5899 0.7890 1.0538 0.136 Uiso 1 1 calc R U

loop_
_atom_site_aniso_label
_atom_site_aniso_U_11
_atom_site_aniso_U_22
_atom_site_aniso_U_33
_atom_site_aniso_U_23
_atom_site_aniso_U_13
_atom_site_aniso_U_12
Br1 0.0598(6) 0.0682(6) 0.1096(9) 0.0164(5) 0.0099(5) -0.0106(4)
O2 0.052(3) 0.047(3) 0.037(2) -0.002(2) -0.001(2) 0.001(2)
O1 0.072(4) 0.050(3) 0.059(3) 0.002(3) -0.009(3) -0.020(3)
O3 0.075(4) 0.102(5) 0.044(3) -0.004(3) -0.021(3) -0.007(4)
C6 0.054(4) 0.045(4) 0.044(4) 0.001(3) 0.001(3) 0.002(3)
C9 0.049(4) 0.045(4) 0.048(4) -0.004(3) 0.003(3) 0.001(3)
C7 0.049(4) 0.039(3) 0.034(3) 0.001(3) -0.005(3) 0.000(3)
N1 0.077(5) 0.045(3) 0.039(3) 0.008(3) -0.019(3) -0.012(3)
C11 0.055(5) 0.052(4) 0.043(4) 0.007(3) -0.007(3) -0.006(4)
C2 0.046(5) 0.053(4) 0.063(5) -0.011(4) -0.007(4) 0.000(4)
C5 0.048(4) 0.039(4) 0.039(3) -0.001(3) -0.001(3) 0.002(3)
C4 0.050(4) 0.038(4) 0.051(4) -0.001(3) -0.005(3) -0.004(3)
C8 0.066(5) 0.041(4) 0.036(3) 0.001(3) -0.001(3) -0.003(4)
C10 0.048(5) 0.060(5) 0.063(5) -0.006(4) 0.000(3) 0.005(4)
C3 0.070(5) 0.050(4) 0.052(4) 0.003(4) -0.020(4) 0.000(4)
C1 0.047(4) 0.046(4) 0.058(4) -0.003(4) 0.006(3) 0.002(3)
C13 0.073(6) 0.081(6) 0.063(5) -0.027(5) 0.007(4) 0.006(5)
C12 0.130(9) 0.073(7) 0.069(6) 0.032(5) -0.042(6) -0.034(6)

loop_
_atom_type_symbol
_atom_type_description
_atom_type_scat_dispersion_real
_atom_type_scat_dispersion_imag
_atom_type_scat_source
C C 0.0033 0.0016 'International Tables Vol C Tables 4.2.6.8 and 6.1.1.4'
H H 0.0000 0.0000 'International Tables Vol C Tables 4.2.6.8 and 6.1.1.4'
N N 0.0061 0.0033 'International Tables Vol C Tables 4.2.6.8 and 6.1.1.4'
O O 0.0106 0.0060 'International Tables Vol C Tables 4.2.6.8 and 6.1.1.4'
Br Br -0.2901 2.4595 'International Tables Vol C Tables 4.2.6.8 and 6.1.1.4'

loop_
_geom_angle_atom_site_label_1
_geom_angle_atom_site_label_2
_geom_angle_atom_site_label_3
_geom_angle
C11 O2 C7 110.4(5)
C5 C6 C1 117.8(7)
C5 C6 H6 121.1
C1 C6 H6 121.1
C10 C9 C13 116.6(7)
C10 C9 C7 101.8(6)
C13 C9 C7 115.3(6)
C10 C9 H9 107.5
C13 C9 H9 107.5
C7 C9 H9 107.5
O2 C7 C5 113.6(5)
O2 C7 C9 105.1(5)
C5 C7 C9 115.4(6)
O2 C7 C8 108.8(5)
C5 C7 C8 102.8(5)
C9 C7 C8 111.2(6)
C8 N1 C4 111.2(6)
C8 N1 C12 123.7(7)
C4 N1 C12 125.1(7)
O3 C11 O2 120.5(8)
O3 C11 C10 130.6(8)
O2 C11 C10 109.0(6)
C1 C2 C3 119.7(7)
C1 C2 H2 120.1
C3 C2 H2 120.1
C6 C5 C4 120.4(7)
C6 C5 C7 131.6(7)
C4 C5 C7 107.8(6)
C3 C4 N1 128.8(7)
C3 C4 C5 121.2(7)
N1 C4 C5 110.0(6)
O1 C8 N1 126.8(6)
O1 C8 C7 125.9(6)
N1 C8 C7 107.3(6)
C9 C10 C11 105.6(7)
C9 C10 H10A 110.6
C11 C10 H10A 110.6
C9 C10 H10B 110.6
C11 C10 H10B 110.6
H10A C10 H10B 108.8
C4 C3 C2 118.6(7)
C4 C3 H3 120.7
C2 C3 H3 120.7
C2 C1 C6 122.4(7)
C2 C1 Br1 118.9(6)
C6 C1 Br1 118.8(6)
C9 C13 H13A 109.5
C9 C13 H13B 109.5
H13A C13 H13B 109.5
C9 C13 H13C 109.5
H13A C13 H13C 109.5
H13B C13 H13C 109.5
N1 C12 H12A 109.5
N1 C12 H12B 109.5
H12A C12 H12B 109.5
N1 C12 H12C 109.5
H12A C12 H12C 109.5
H12B C12 H12C 109.5

loop_
_geom_bond_atom_site_label_1
_geom_bond_atom_site_label_2
_geom_bond_distance
Br1 C1 1.889(8)
O2 C11 1.367(9)
O2 C7 1.438(8)
O1 C8 1.206(9)
O3 C11 1.182(8)
C6 C5 1.375(10)
C6 C1 1.390(10)
C6 H6 0.9300
C9 C10 1.489(10)
C9 C13 1.518(10)
C9 C7 1.545(10)
C9 H9 0.9800
C7 C5 1.483(10)
C7 C8 1.545(9)
N1 C8 1.360(9)
N1 C4 1.394(10)
N1 C12 1.453(10)
C11 C10 1.492(10)
C2 C1 1.371(10)
C2 C3 1.402(11)
C2 H2 0.9300
C5 C4 1.406(10)
C4 C3 1.367(11)
C10 H10A 0.9700
C10 H10B 0.9700
C3 H3 0.9300
C13 H13A 0.9600
C13 H13B 0.9600
C13 H13C 0.9600
C12 H12A 0.9600
C12 H12B 0.9600
C12 H12C 0.9600

loop_
_geom_torsion_atom_site_label_1
_geom_torsion_atom_site_label_2
_geom_torsion_atom_site_label_3
_geom_torsion_atom_site_label_4
_geom_torsion
C11 O2 C7 C5 -147.2(6)
C11 O2 C7 C9 -20.1(7)
C11 O2 C7 C8 99.1(6)
C10 C9 C7 O2 27.9(7)
C13 C9 C7 O2 155.1(7)
C10 C9 C7 C5 153.8(6)
C13 C9 C7 C5 -78.9(9)
C10 C9 C7 C8 -89.6(7)
C13 C9 C7 C8 37.6(9)
C7 O2 C11 O3 -176.5(7)
C7 O2 C11 C10 3.6(8)
C1 C6 C5 C4 0.4(10)
C1 C6 C5 C7 175.9(7)
O2 C7 C5 C6 57.8(10)
C9 C7 C5 C6 -63.7(10)
C8 C7 C5 C6 175.1(7)
O2 C7 C5 C4 -126.3(6)
C9 C7 C5 C4 112.3(7)
C8 C7 C5 C4 -9.0(7)
C8 N1 C4 C3 -176.5(8)
C12 N1 C4 C3 1.9(14)
C8 N1 C4 C5 1.1(9)
C12 N1 C4 C5 179.4(8)
C6 C5 C4 C3 -0.2(11)
C7 C5 C4 C3 -176.7(7)
C6 C5 C4 N1 -178.0(7)
C7 C5 C4 N1 5.5(8)
C4 N1 C8 O1 173.0(7)
C12 N1 C8 O1 -5.4(13)
C4 N1 C8 C7 -6.9(8)
C12 N1 C8 C7 174.7(8)
O2 C7 C8 O1 -49.5(9)
C5 C7 C8 O1 -170.2(7)
C9 C7 C8 O1 65.7(9)
O2 C7 C8 N1 130.3(6)
C5 C7 C8 N1 9.6(7)
C9 C7 C8 N1 -114.4(7)
C13 C9 C10 C11 -152.0(7)
C7 C9 C10 C11 -25.6(7)
O3 C11 C10 C9 -164.9(9)
O2 C11 C10 C9 15.0(8)
N1 C4 C3 C2 177.0(7)
C5 C4 C3 C2 -0.3(12)
C1 C2 C3 C4 0.6(12)
C3 C2 C1 C6 -0.4(12)
C3 C2 C1 Br1 178.5(6)
C5 C6 C1 C2 -0.1(11)
C5 C6 C1 Br1 -179.0(5)
